data_7711009
loop_
_publ_author_name
'Janzen, Ryan'
'Baranets, Sviatoslav'
'Bobev, Svilen'

_publ_section_title
;
 Synthesis and structural characterization of the new Zintl phases
 Eu10Mn6Bi12 and Yb10Zn6Sb12
;
_journal_name_full 'Dalton Transactions'
_journal_paper_doi 10.1039/D2DT02011D
_journal_year 2022
_chemical_formula_moiety 'Bi12 Eu10 Mn6.471'
_chemical_formula_sum 'Bi12 Eu10 Mn6.47'
_chemical_formula_weight 4382.82
_space_group_crystal_system orthorhombic
_space_group_IT_number 65
_space_group_name_Hall '-C 2 2'
_space_group_name_H-M_alt 'C m m m'
_audit_creation_date 2021-08-02
_audit_creation_method
;
Olex2 1.3
(compiled 2020.11.12 svn.r5f609507 for OlexSys, GUI svn.r6272)
;
_audit_update_record
;
2022-06-10 deposited with the CCDC.	2022-08-15 downloaded from the CCDC.
;
_cell_angle_alpha 90
_cell_angle_beta 90
_cell_angle_gamma 90
_cell_formula_units_Z 1
_cell_length_a 7.798(3)
_cell_length_b 23.903(9)
_cell_length_c 4.7623(17)
_cell_measurement_reflns_used 380
_cell_measurement_temperature 200(2)
_cell_measurement_theta_max 20.47
_cell_measurement_theta_min 5.09
_cell_volume 887.7(6)
_computing_cell_refinement 'SAINT v8.34A (Bruker, 2013)'
_computing_data_reduction 'SAINT v8.34A (Bruker, 2013)'
_computing_molecular_graphics 'Olex2 1.3 (Dolomanov et al., 2009)'
_computing_publication_material 'Olex2 1.3 (Dolomanov et al., 2009)'
_computing_structure_refinement 'SHELXL 2018/1 (Sheldrick, 2015)'
_computing_structure_solution 'SHELXS-97 (Sheldrick, 1990)'
_diffrn_ambient_temperature 200.15
_diffrn_measured_fraction_theta_full 1.000
_diffrn_measured_fraction_theta_max 1.000
_diffrn_measurement_device_type 'CCD area detector'
_diffrn_measurement_method 'phi and omega scans'
_diffrn_radiation_monochromator graphite
_diffrn_radiation_type MoK\a
_diffrn_radiation_wavelength 0.71073
_diffrn_reflns_av_R_equivalents 0.1021
_diffrn_reflns_av_unetI/netI 0.0507
_diffrn_reflns_Laue_measured_fraction_full 1.000
_diffrn_reflns_Laue_measured_fraction_max 1.000
_diffrn_reflns_limit_h_max 10
_diffrn_reflns_limit_h_min -10
_diffrn_reflns_limit_k_max 30
_diffrn_reflns_limit_k_min -30
_diffrn_reflns_limit_l_max 6
_diffrn_reflns_limit_l_min -6
_diffrn_reflns_number 5882
_diffrn_reflns_point_group_measured_fraction_full 1.000
_diffrn_reflns_point_group_measured_fraction_max 1.000
_diffrn_reflns_theta_full 25.242
_diffrn_reflns_theta_max 27.488
_diffrn_reflns_theta_min 1.704
_diffrn_source_current 30.0
_diffrn_source_power 1.5
_diffrn_source_voltage 50.0
_exptl_absorpt_coefficient_mu 78.760
_exptl_absorpt_correction_T_max 0.450
_exptl_absorpt_correction_T_min 0.270
_exptl_absorpt_correction_type multi-scan
_exptl_absorpt_process_details
;
SADABS v.2.10 (Bruker,2003) was used for absorption correction.
R(int) was 0.1291 before and 0.0372 after correction.
The Ratio of minimum to maximum transmission is 0.0842.
The \l/2 correction factor is 0.0015.
;
_exptl_crystal_colour black
_exptl_crystal_colour_primary black
_exptl_crystal_density_diffrn 8.199
_exptl_crystal_density_method 'not measured'
_exptl_crystal_description irregular
_exptl_crystal_F_000 1788
_exptl_crystal_size_max 0.022
_exptl_crystal_size_mid 0.014
_exptl_crystal_size_min 0.01
_refine_diff_density_max 2.374
_refine_diff_density_min -2.197
_refine_diff_density_rms 0.524
_refine_ls_extinction_coef 0.00020(3)
_refine_ls_extinction_expression Fc^*^=kFc[1+0.001xFc^2^\l^3^/sin(2\q)]^-1/4^
_refine_ls_extinction_method 'SHELXL-2018/1 (Sheldrick 2018)'
_refine_ls_goodness_of_fit_ref 1.039
_refine_ls_hydrogen_treatment undef
_refine_ls_matrix_type full
_refine_ls_number_parameters 32
_refine_ls_number_reflns 627
_refine_ls_number_restraints 0
_refine_ls_restrained_S_all 1.039
_refine_ls_R_factor_all 0.0521
_refine_ls_R_factor_gt 0.0353
_refine_ls_shift/su_max 0.000
_refine_ls_shift/su_mean 0.000
_refine_ls_structure_factor_coef Fsqd
_refine_ls_weighting_details 'w=1/[\s^2^(Fo^2^)+(0.0252P)^2^] where P=(Fo^2^+2Fc^2^)/3'
_refine_ls_weighting_scheme calc
_refine_ls_wR_factor_gt 0.0637
_refine_ls_wR_factor_ref 0.0695
_reflns_Friedel_coverage 0.000
_reflns_number_gt 497
_reflns_number_total 627
_reflns_threshold_expression 'I > 2\s(I)'
_cod_data_source_file d2dt02011d2.cif
_cod_data_source_block sad
_cod_database_code 7711009
_shelx_shelxl_version_number 2018/1
_shelx_space_group_comment
;
The symmetry employed for this shelxl refinement is uniquely defined
by the following loop, which should always be used as a source of
symmetry information in preference to the above space-group names.
They are only intended as comments.
;
_olex2_refinement_description
;
;
_olex2_submission_special_instructions 'No special instructions were received'

loop_
_space_group_symop_operation_xyz
'x, y, z'
'-x, -y, z'
'-x, y, -z'
'x, -y, -z'
'x+1/2, y+1/2, z'
'-x+1/2, -y+1/2, z'
'-x+1/2, y+1/2, -z'
'x+1/2, -y+1/2, -z'
'-x, -y, -z'
'x, y, -z'
'x, -y, z'
'-x, y, z'
'-x+1/2, -y+1/2, -z'
'x+1/2, y+1/2, -z'
'x+1/2, -y+1/2, z'
'-x+1/2, y+1/2, z'

loop_
_atom_site_label
_atom_site_type_symbol
_atom_site_fract_x
_atom_site_fract_y
_atom_site_fract_z
_atom_site_U_iso_or_equiv
_atom_site_adp_type
_atom_site_occupancy
_atom_site_site_symmetry_order
_atom_site_calc_flag
_atom_site_refinement_flags_posn
_atom_site_refinement_flags_adp
_atom_site_refinement_flags_occupancy
_atom_site_disorder_assembly
_atom_site_disorder_group
Eu1 Eu 0.000000 0.41525(7) 0.000000 0.0348(4) Uani 1 4 d S T P . .
Eu2 Eu 0.250000 0.250000 0.000000 0.0207(4) Uani 1 4 d S T P . .
Eu3 Eu 0.000000 0.000000 0.000000 0.0213(5) Uani 1 8 d S T P . .
Mn Mn 0.1893(5) 0.11766(15) 0.500000 0.0226(13) Uani 0.809(10) 2 d S T . . .
Bi1 Bi 0.000000 0.31444(5) 0.500000 0.0204(3) Uani 1 4 d S T P . .
Bi2 Bi 0.000000 0.13755(4) 0.000000 0.0223(3) Uani 1 4 d S T P . .
Bi3 Bi 0.29271(15) 0.000000 0.500000 0.0220(3) Uani 1 4 d S T P . .

loop_
_atom_site_aniso_label
_atom_site_aniso_U_11
_atom_site_aniso_U_22
_atom_site_aniso_U_33
_atom_site_aniso_U_23
_atom_site_aniso_U_13
_atom_site_aniso_U_12
Eu1 0.0570(12) 0.0222(8) 0.0253(9) 0.000 0.000 0.000
Eu2 0.0142(8) 0.0217(8) 0.0261(8) 0.000 0.000 0.0007(6)
Eu3 0.0159(11) 0.0200(11) 0.0281(12) 0.000 0.000 0.000
Mn 0.021(2) 0.025(2) 0.022(2) 0.000 0.000 -0.0010(16)
Bi1 0.0191(6) 0.0241(6) 0.0181(6) 0.000 0.000 0.000
Bi2 0.0230(6) 0.0202(6) 0.0237(6) 0.000 0.000 0.000
Bi3 0.0246(6) 0.0212(6) 0.0203(6) 0.000 0.000 0.000

loop_
_atom_type_symbol
_atom_type_description
_atom_type_scat_dispersion_real
_atom_type_scat_dispersion_imag
_atom_type_scat_source
Bi Bi -4.1077 10.2566 'International Tables Vol C Tables 4.2.6.8 and 6.1.1.4'
Eu Eu -0.1578 3.6682 'International Tables Vol C Tables 4.2.6.8 and 6.1.1.4'
Mn Mn 0.3368 0.7283 'International Tables Vol C Tables 4.2.6.8 and 6.1.1.4'

loop_
_geom_angle_atom_site_label_1
_geom_angle_atom_site_label_2
_geom_angle_atom_site_label_3
_geom_angle
_geom_angle_site_symmetry_1
_geom_angle_site_symmetry_3
_geom_angle_publ_flag
Eu1 Eu1 Bi2 107.94(3) 9_565 13_455 ?
Mn Eu1 Eu1 103.04(7) 15_455 9_565 ?
Mn Eu1 Eu1 103.04(7) 13 9_565 ?
Mn Eu1 Eu1 103.04(7) 13_556 9_565 ?
Mn Eu1 Eu1 103.04(7) 15_454 9_565 ?
Mn Eu1 Mn 153.92(13) 15_455 13 ?
Mn Eu1 Mn 86.14(9) 13_556 13 ?
Mn Eu1 Mn 88.02(10) 13_556 15_455 ?
Mn Eu1 Mn 153.92(13) 15_454 13_556 ?
Mn Eu1 Mn 86.14(9) 15_454 15_455 ?
Mn Eu1 Mn 88.02(10) 15_454 13 ?
Mn Eu1 Bi2 43.07(5) 15_455 13_455 ?
Mn Eu1 Bi2 126.27(6) 13_556 13_455 ?
Mn Eu1 Bi2 126.27(6) 13 13_455 ?
Mn Eu1 Bi2 43.07(5) 15_454 13_455 ?
Mn Eu1 Bi3 155.64(8) 15_454 13_556 ?
Mn Eu1 Bi3 49.36(6) 15_454 5_454 ?
Mn Eu1 Bi3 105.83(6) 13_556 13 ?
Mn Eu1 Bi3 49.36(6) 13_556 13_556 ?
Mn Eu1 Bi3 105.83(6) 15_455 5_454 ?
Mn Eu1 Bi3 89.25(5) 15_455 13_556 ?
Mn Eu1 Bi3 49.36(6) 13 13 ?
Mn Eu1 Bi3 105.83(6) 13 13_556 ?
Mn Eu1 Bi3 155.64(8) 13_556 5_454 ?
Mn Eu1 Bi3 105.83(6) 15_454 5_455 ?
Mn Eu1 Bi3 89.25(5) 13 5_454 ?
Mn Eu1 Bi3 89.25(5) 13_556 5_455 ?
Mn Eu1 Bi3 155.64(8) 15_455 13 ?
Mn Eu1 Bi3 49.36(6) 15_455 5_455 ?
Mn Eu1 Bi3 155.64(8) 13 5_455 ?
Mn Eu1 Bi3 89.25(5) 15_454 13 ?
Bi1 Eu1 Eu1 135.34(3) . 9_565 ?
Bi1 Eu1 Eu1 135.34(3) 1_554 9_565 ?
Bi1 Eu1 Mn 50.17(6) . 13_556 ?
Bi1 Eu1 Mn 108.64(7) . 13 ?
Bi1 Eu1 Mn 50.17(6) 1_554 15_454 ?
Bi1 Eu1 Mn 50.17(6) . 15_455 ?
Bi1 Eu1 Mn 50.17(6) 1_554 13 ?
Bi1 Eu1 Mn 108.64(7) 1_554 15_455 ?
Bi1 Eu1 Mn 108.64(7) . 15_454 ?
Bi1 Eu1 Mn 108.64(7) 1_554 13_556 ?
Bi1 Eu1 Bi1 89.32(6) . 1_554 ?
Bi1 Eu1 Bi2 77.35(2) 1_554 13_455 ?
Bi1 Eu1 Bi2 77.35(2) . 13_455 ?
Bi1 Eu1 Bi3 152.25(2) 1_554 13_556 ?
Bi1 Eu1 Bi3 86.21(3) . 13_556 ?
Bi1 Eu1 Bi3 86.21(3) 1_554 5_454 ?
Bi1 Eu1 Bi3 86.21(3) 1_554 13 ?
Bi1 Eu1 Bi3 152.25(2) 1_554 5_455 ?
Bi1 Eu1 Bi3 86.21(3) . 5_455 ?
Bi1 Eu1 Bi3 152.25(2) . 13 ?
Bi1 Eu1 Bi3 152.25(2) . 5_454 ?
Bi3 Eu1 Eu1 54.86(3) 5_455 9_565 ?
Bi3 Eu1 Eu1 54.86(3) 13_556 9_565 ?
Bi3 Eu1 Eu1 54.86(3) 5_454 9_565 ?
Bi3 Eu1 Eu1 54.86(3) 13 9_565 ?
Bi3 Eu1 Bi2 74.95(3) 5_454 13_455 ?
Bi3 Eu1 Bi2 127.90(2) 13 13_455 ?
Bi3 Eu1 Bi2 74.95(3) 5_455 13_455 ?
Bi3 Eu1 Bi2 127.90(2) 13_556 13_455 ?
Bi3 Eu1 Bi3 109.72(5) 5_455 13 ?
Bi3 Eu1 Bi3 85.15(4) 5_455 5_454 ?
Bi3 Eu1 Bi3 54.68(4) 13_556 5_455 ?
Bi3 Eu1 Bi3 54.68(4) 5_454 13 ?
Bi3 Eu1 Bi3 109.72(5) 13_556 5_454 ?
Bi3 Eu1 Bi3 85.15(4) 13_556 13 ?
Eu1 Eu2 Eu1 180.0 . 13 ?
Eu2 Eu2 Eu1 116.268(15) 3_655 . ?
Eu2 Eu2 Eu1 116.268(15) 3 13 ?
Eu2 Eu2 Eu1 63.732(15) 3 . ?
Eu2 Eu2 Eu1 63.732(15) 3_655 13 ?
Eu2 Eu2 Eu2 180.0 3_655 3 ?
Bi1 Eu2 Eu1 130.700(18) . 13 ?
Bi1 Eu2 Eu1 130.700(19) 1_554 13 ?
Bi1 Eu2 Eu1 130.700(18) 13_556 . ?
Bi1 Eu2 Eu1 49.300(18) 13_556 13 ?
Bi1 Eu2 Eu1 49.300(19) 1_554 . ?
Bi1 Eu2 Eu1 49.300(19) 13 13 ?
Bi1 Eu2 Eu1 130.700(19) 13 . ?
Bi1 Eu2 Eu1 49.300(18) . . ?
Bi1 Eu2 Eu2 55.495(14) 13 3_655 ?
Bi1 Eu2 Eu2 124.505(14) . 3_655 ?
Bi1 Eu2 Eu2 124.505(14) 13 3 ?
Bi1 Eu2 Eu2 55.495(14) 1_554 3 ?
Bi1 Eu2 Eu2 124.505(14) 1_554 3_655 ?
Bi1 Eu2 Eu2 55.495(14) . 3 ?
Bi1 Eu2 Eu2 124.505(14) 13_556 3 ?
Bi1 Eu2 Eu2 55.495(14) 13_556 3_655 ?
Bi1 Eu2 Bi1 180.00(3) 13_556 1_554 ?
Bi1 Eu2 Bi1 180.0 13 . ?
Bi1 Eu2 Bi1 92.44(3) 13_556 . ?
Bi1 Eu2 Bi1 87.56(3) 13_556 13 ?
Bi1 Eu2 Bi1 92.44(3) 1_554 13 ?
Bi1 Eu2 Bi1 87.56(3) 1_554 . ?
Bi2 Eu2 Eu1 62.22(3) 13 . ?
Bi2 Eu2 Eu1 62.22(3) . 13 ?
Bi2 Eu2 Eu1 117.78(3) . . ?
Bi2 Eu2 Eu1 117.78(3) 13 13 ?
Bi2 Eu2 Eu2 54.046(18) . 3 ?
Bi2 Eu2 Eu2 125.954(18) . 3_655 ?
Bi2 Eu2 Eu2 54.046(18) 13 3_655 ?
Bi2 Eu2 Eu2 125.954(18) 13 3 ?
Bi2 Eu2 Bi1 91.70(3) . 1_554 ?
Bi2 Eu2 Bi1 88.30(3) 13 1_554 ?
Bi2 Eu2 Bi1 88.30(3) . 13_556 ?
Bi2 Eu2 Bi1 88.30(3) 13 . ?
Bi2 Eu2 Bi1 91.70(3) 13 13_556 ?
Bi2 Eu2 Bi1 88.30(3) . 13 ?
Bi2 Eu2 Bi1 91.70(3) . . ?
Bi2 Eu2 Bi1 91.70(3) 13 13 ?
Bi2 Eu2 Bi2 180.0 13 . ?
Eu1 Eu3 Eu1 125.09(4) 13 13_455 ?
Eu1 Eu3 Eu1 54.91(4) 5_445 13_455 ?
Eu1 Eu3 Eu1 125.09(4) 5_445 5_545 ?
Eu1 Eu3 Eu1 180.00(4) 5_545 13_455 ?
Eu1 Eu3 Eu1 54.91(4) 13 5_545 ?
Eu1 Eu3 Eu1 180.00(4) 5_445 13 ?
Bi2 Eu3 Eu1 117.45(2) . 5_445 ?
Bi2 Eu3 Eu1 62.55(2) 9 5_545 ?
Bi2 Eu3 Eu1 117.45(2) 9 13_455 ?
Bi2 Eu3 Eu1 62.55(2) 9 5_445 ?
Bi2 Eu3 Eu1 62.55(2) . 13_455 ?
Bi2 Eu3 Eu1 62.55(2) . 13 ?
Bi2 Eu3 Eu1 117.45(2) . 5_545 ?
Bi2 Eu3 Eu1 117.45(2) 9 13 ?
Bi2 Eu3 Bi2 180.0 . 9 ?
Bi2 Eu3 Bi3 90.0 9 . ?
Bi2 Eu3 Bi3 90.0 9 9 ?
Bi2 Eu3 Bi3 90.0 9 1_554 ?
Bi2 Eu3 Bi3 90.0 . . ?
Bi2 Eu3 Bi3 90.0 . 1_554 ?
Bi2 Eu3 Bi3 90.0 9 9_556 ?
Bi2 Eu3 Bi3 90.0 . 9 ?
Bi2 Eu3 Bi3 90.0 . 9_556 ?
Bi3 Eu3 Eu1 127.88(2) 9 13 ?
Bi3 Eu3 Eu1 52.12(2) 9 5_445 ?
Bi3 Eu3 Eu1 52.12(2) 9_556 13_455 ?
Bi3 Eu3 Eu1 127.88(2) 9_556 13 ?
Bi3 Eu3 Eu1 127.88(2) 1_554 5_445 ?
Bi3 Eu3 Eu1 52.12(2) 1_554 13 ?
Bi3 Eu3 Eu1 127.88(2) . 5_445 ?
Bi3 Eu3 Eu1 52.12(2) . 13 ?
Bi3 Eu3 Eu1 52.12(2) 9_556 5_445 ?
Bi3 Eu3 Eu1 127.88(2) 9 5_545 ?
Bi3 Eu3 Eu1 52.12(2) 9 13_455 ?
Bi3 Eu3 Eu1 127.88(2) 9_556 5_545 ?
Bi3 Eu3 Eu1 127.88(2) . 13_455 ?
Bi3 Eu3 Eu1 52.12(2) 1_554 5_545 ?
Bi3 Eu3 Eu1 52.12(2) . 5_545 ?
Bi3 Eu3 Eu1 127.88(2) 1_554 13_455 ?
Bi3 Eu3 Bi3 92.42(4) 9 9_556 ?
Bi3 Eu3 Bi3 87.58(4) 9_556 . ?
Bi3 Eu3 Bi3 180.0 9 . ?
Bi3 Eu3 Bi3 180.00(3) 9_556 1_554 ?
Bi3 Eu3 Bi3 92.42(4) 1_554 . ?
Bi3 Eu3 Bi3 87.58(4) 9 1_554 ?
Eu1 Mn Eu1 86.14(9) 13_556 13 ?
Mn Mn Eu1 134.01(5) 3_556 13 ?
Mn Mn Eu1 134.01(5) 3_556 13_556 ?
Bi1 Mn Eu1 63.15(7) 13_556 13_556 ?
Bi1 Mn Eu1 63.15(7) 13_556 13 ?
Bi1 Mn Mn 146.18(8) 13_556 3_556 ?
Bi1 Mn Bi3 107.82(13) 13_556 . ?
Bi2 Mn Eu1 80.01(4) 1_556 13_556 ?
Bi2 Mn Eu1 80.01(4) . 13 ?
Bi2 Mn Eu1 166.15(11) 1_556 13 ?
Bi2 Mn Eu1 166.15(11) . 13_556 ?
Bi2 Mn Mn 58.70(7) . 3_556 ?
Bi2 Mn Mn 58.70(7) 1_556 3_556 ?
Bi2 Mn Bi1 109.78(9) . 13_556 ?
Bi2 Mn Bi1 109.78(9) 1_556 13_556 ?
Bi2 Mn Bi2 113.84(13) . 1_556 ?
Bi2 Mn Bi3 107.70(9) . . ?
Bi2 Mn Bi3 107.70(9) 1_556 . ?
Bi3 Mn Eu1 65.90(7) . 13 ?
Bi3 Mn Eu1 65.90(7) . 13_556 ?
Bi3 Mn Mn 105.99(8) . 3_556 ?
Eu1 Bi1 Eu1 89.32(6) . 1_556 ?
Eu1 Bi1 Eu2 143.58(2) 1_556 3 ?
Eu1 Bi1 Eu2 143.58(2) 1_556 . ?
Eu1 Bi1 Eu2 80.33(3) . 3 ?
Eu1 Bi1 Eu2 80.33(3) 1_556 3_556 ?
Eu1 Bi1 Eu2 143.58(2) . 3_556 ?
Eu1 Bi1 Eu2 80.33(3) 1_556 1_556 ?
Eu1 Bi1 Eu2 80.33(3) . . ?
Eu1 Bi1 Eu2 143.58(2) . 1_556 ?
Eu2 Bi1 Eu2 126.82(4) 3 1_556 ?
Eu2 Bi1 Eu2 87.56(3) 1_556 . ?
Eu2 Bi1 Eu2 69.01(3) 1_556 3_556 ?
Eu2 Bi1 Eu2 126.82(4) . 3_556 ?
Eu2 Bi1 Eu2 87.56(3) 3 3_556 ?
Eu2 Bi1 Eu2 69.01(3) 3 . ?
Mn Bi1 Eu1 66.68(5) 15_455 . ?
Mn Bi1 Eu1 66.68(5) 13_556 . ?
Mn Bi1 Eu1 66.68(5) 15_455 1_556 ?
Mn Bi1 Eu1 66.68(5) 13_556 1_556 ?
Mn Bi1 Eu2 77.20(6) 13_556 . ?
Mn Bi1 Eu2 77.20(6) 15_455 3 ?
Mn Bi1 Eu2 136.035(15) 15_455 1_556 ?
Mn Bi1 Eu2 136.035(15) 15_455 . ?
Mn Bi1 Eu2 136.035(15) 13_556 3 ?
Mn Bi1 Eu2 136.035(15) 13_556 3_556 ?
Mn Bi1 Eu2 77.20(6) 15_455 3_556 ?
Mn Bi1 Eu2 77.20(6) 13_556 1_556 ?
Mn Bi1 Mn 112.36(15) 13_556 15_455 ?
Eu1 Bi2 Eu1 144.12(5) 13_455 13 ?
Eu2 Bi2 Eu1 143.89(3) 3 13 ?
Eu2 Bi2 Eu1 71.98(3) . 13 ?
Eu2 Bi2 Eu1 143.89(3) . 13_455 ?
Eu2 Bi2 Eu1 71.98(3) 3 13_455 ?
Eu2 Bi2 Eu2 71.91(4) . 3 ?
Eu3 Bi2 Eu1 72.06(3) . 13_455 ?
Eu3 Bi2 Eu1 72.06(3) . 13 ?
Eu3 Bi2 Eu2 144.046(18) . 3 ?
Eu3 Bi2 Eu2 144.047(18) . . ?
Mn Bi2 Eu1 116.28(7) 3_556 13 ?
Mn Bi2 Eu1 56.92(7) 3_556 13_455 ?
Mn Bi2 Eu1 56.92(7) 3 13_455 ?
Mn Bi2 Eu1 56.92(7) . 13 ?
Mn Bi2 Eu1 116.28(7) 1_554 13_455 ?
Mn Bi2 Eu1 116.28(7) . 13_455 ?
Mn Bi2 Eu1 56.92(7) 1_554 13 ?
Mn Bi2 Eu1 116.28(7) 3 13 ?
Mn Bi2 Eu2 80.24(8) 3_556 3 ?
Mn Bi2 Eu2 116.14(7) 3_556 . ?
Mn Bi2 Eu2 80.24(8) 3 3 ?
Mn Bi2 Eu2 80.24(8) . . ?
Mn Bi2 Eu2 116.14(7) . 3 ?
Mn Bi2 Eu2 116.14(7) 3 . ?
Mn Bi2 Eu2 116.14(7) 1_554 3 ?
Mn Bi2 Eu2 80.24(8) 1_554 . ?
Mn Bi2 Eu3 80.37(8) 3 . ?
Mn Bi2 Eu3 80.37(8) 3_556 . ?
Mn Bi2 Eu3 80.37(8) 1_554 . ?
Mn Bi2 Eu3 80.37(8) . . ?
Mn Bi2 Mn 113.84(13) . 1_554 ?
Mn Bi2 Mn 160.73(15) . 3 ?
Mn Bi2 Mn 160.73(15) 1_554 3_556 ?
Mn Bi2 Mn 62.60(14) 3 1_554 ?
Mn Bi2 Mn 62.60(14) . 3_556 ?
Mn Bi2 Mn 113.84(13) 3 3_556 ?
Eu1 Bi3 Eu1 85.15(4) 13_556 13 ?
Eu1 Bi3 Eu1 70.28(5) 5_545 13 ?
Eu1 Bi3 Eu1 125.32(4) 13_556 5_545 ?
Eu1 Bi3 Eu1 85.15(4) 5_545 5_546 ?
Eu1 Bi3 Eu1 70.28(5) 13_556 5_546 ?
Eu1 Bi3 Eu1 125.32(4) 5_546 13 ?
Eu3 Bi3 Eu1 80.18(2) . 13 ?
Eu3 Bi3 Eu1 80.18(2) 1_556 5_546 ?
Eu3 Bi3 Eu1 143.73(3) . 5_546 ?
Eu3 Bi3 Eu1 143.73(3) 1_556 13 ?
Eu3 Bi3 Eu1 80.18(2) . 5_545 ?
Eu3 Bi3 Eu1 143.73(3) 1_556 5_545 ?
Eu3 Bi3 Eu1 80.18(2) 1_556 13_556 ?
Eu3 Bi3 Eu1 143.73(3) . 13_556 ?
Eu3 Bi3 Eu3 92.42(4) . 1_556 ?
Mn Bi3 Eu1 132.83(4) 11 13 ?
Mn Bi3 Eu1 64.74(6) 11 5_545 ?
Mn Bi3 Eu1 132.83(4) . 5_546 ?
Mn Bi3 Eu1 64.74(6) . 13 ?
Mn Bi3 Eu1 64.74(6) . 13_556 ?
Mn Bi3 Eu1 132.83(4) . 5_545 ?
Mn Bi3 Eu1 132.83(4) 11 13_556 ?
Mn Bi3 Eu1 64.74(6) 11 5_546 ?
Mn Bi3 Eu3 79.01(5) . 1_556 ?
Mn Bi3 Eu3 79.01(5) . . ?
Mn Bi3 Eu3 79.01(5) 11 . ?
Mn Bi3 Eu3 79.01(5) 11 1_556 ?
Mn Bi3 Mn 148.01(16) . 11 ?
Mn Bi3 Bi3 105.99(8) 11 9_656 ?
Mn Bi3 Bi3 105.99(8) . 9_656 ?
Bi3 Bi3 Eu1 62.66(2) 9_656 13 ?
Bi3 Bi3 Eu1 62.66(2) 9_656 5_545 ?
Bi3 Bi3 Eu1 62.66(2) 9_656 5_546 ?
Bi3 Bi3 Eu1 62.66(2) 9_656 13_556 ?
Bi3 Bi3 Eu3 133.79(2) 9_656 1_556 ?
Bi3 Bi3 Eu3 133.79(2) 9_656 . ?

loop_
_geom_bond_atom_site_label_1
_geom_bond_atom_site_label_2
_geom_bond_distance
_geom_bond_site_symmetry_2
_geom_bond_publ_flag
Eu1 Eu1 4.052(4) 9_565 ?
Eu1 Mn 3.487(3) 15_455 ?
Eu1 Mn 3.487(3) 15_454 ?
Eu1 Mn 3.487(3) 13_556 ?
Eu1 Mn 3.487(3) 13 ?
Eu1 Bi1 3.3876(17) . ?
Eu1 Bi1 3.3876(17) 1_554 ?
Eu1 Bi2 4.0982(15) 13_455 ?
Eu1 Bi3 3.5195(13) 13 ?
Eu1 Bi3 3.5195(13) 13_556 ?
Eu1 Bi3 3.5195(13) 5_455 ?
Eu1 Bi3 3.5195(13) 5_454 ?
Eu2 Eu2 3.8990(14) 3 ?
Eu2 Eu2 3.8990(14) 3_655 ?
Eu2 Bi1 3.4414(9) 13_556 ?
Eu2 Bi1 3.4414(9) 13 ?
Eu2 Bi1 3.4414(9) . ?
Eu2 Bi1 3.4414(9) 1_554 ?
Eu2 Bi2 3.3204(12) . ?
Eu2 Bi2 3.3204(12) 13 ?
Eu3 Bi2 3.2880(16) . ?
Eu3 Bi2 3.2880(16) 9 ?
Eu3 Bi3 3.2985(12) 9_556 ?
Eu3 Bi3 3.2985(12) . ?
Eu3 Bi3 3.2985(12) 9 ?
Eu3 Bi3 3.2985(12) 1_554 ?
Mn Mn 2.953(8) 3_556 ?
Mn Bi1 2.916(4) 13_556 ?
Mn Bi2 2.842(2) 1_556 ?
Mn Bi2 2.842(2) . ?
Mn Bi3 2.926(4) . ?
Bi3 Bi3 3.233(3) 9_656 ?
